data_1507608
loop_
_publ_author_name
'Jiang, Biao'
'Wang, Jue'
'Huang, Zuo-Gang'

_publ_section_title
;
 Studies toward the Total Synthesis of Nagelamide K.
;
_journal_issue 8
_journal_name_full 'Organic letters'
_journal_page_first 2070
_journal_page_last 2073
_journal_paper_doi 10.1021/ol3005886
_journal_volume 14
_journal_year 2012
_chemical_formula_sum 'C15 H25 N5 O5 S'
_chemical_formula_weight 387.46
_chemical_name_systematic
; 
 ? 
;
_space_group_IT_number 2
_symmetry_cell_setting triclinic
_symmetry_space_group_name_Hall '-P 1'
_symmetry_space_group_name_H-M 'P -1'
_atom_sites_solution_hydrogens geom
_atom_sites_solution_primary direct
_atom_sites_solution_secondary difmap
_audit_creation_method SHELXL-97
_cell_angle_alpha 83.999(3)
_cell_angle_beta 79.454(3)
_cell_angle_gamma 75.926(3)
_cell_formula_units_Z 2
_cell_length_a 9.0406(14)
_cell_length_b 9.2323(14)
_cell_length_c 11.7807(17)
_cell_measurement_reflns_used 3160
_cell_measurement_temperature 293(2)
_cell_measurement_theta_max 28.241
_cell_measurement_theta_min 2.279
_cell_volume 935.8(2)
_computing_cell_refinement 'Bruker SMART'
_computing_data_collection 'Bruker SMART'
_computing_data_reduction 'Bruker SHELXTL'
_computing_molecular_graphics 'Bruker SHELXTL'
_computing_publication_material 'Bruker SHELXTL'
_computing_structure_refinement 'SHELXL-97 (Sheldrick, 1997)'
_computing_structure_solution 'SHELXS-97 (Sheldrick, 1990)'
_diffrn_ambient_temperature 293(2)
_diffrn_measured_fraction_theta_full 0.983
_diffrn_measured_fraction_theta_max 0.983
_diffrn_measurement_device_type 'CCD area detector'
_diffrn_measurement_method 'phi and omega scans'
_diffrn_radiation_monochromator graphite
_diffrn_radiation_source 'fine-focus sealed tube'
_diffrn_radiation_type MoK\a
_diffrn_radiation_wavelength 0.71073
_diffrn_reflns_av_R_equivalents 0.1462
_diffrn_reflns_av_sigmaI/netI 0.0865
_diffrn_reflns_limit_h_max 9
_diffrn_reflns_limit_h_min -10
_diffrn_reflns_limit_k_max 10
_diffrn_reflns_limit_k_min -11
_diffrn_reflns_limit_l_max 11
_diffrn_reflns_limit_l_min -14
_diffrn_reflns_number 4915
_diffrn_reflns_theta_full 25.50
_diffrn_reflns_theta_max 25.50
_diffrn_reflns_theta_min 1.76
_exptl_absorpt_coefficient_mu 0.210
_exptl_absorpt_correction_T_max 1.0000
_exptl_absorpt_correction_T_min 0.1643
_exptl_absorpt_correction_type empirical
_exptl_absorpt_process_details sadabs
_exptl_crystal_colour colorless
_exptl_crystal_density_diffrn 1.375
_exptl_crystal_density_method 'not measured'
_exptl_crystal_description prismatic
_exptl_crystal_F_000 412
_exptl_crystal_size_max 0.380
_exptl_crystal_size_mid 0.305
_exptl_crystal_size_min 0.287
_refine_diff_density_max 1.087
_refine_diff_density_min -0.730
_refine_diff_density_rms 0.122
_refine_ls_extinction_method none
_refine_ls_goodness_of_fit_ref 1.103
_refine_ls_hydrogen_treatment mixed
_refine_ls_matrix_type full
_refine_ls_number_parameters 244
_refine_ls_number_reflns 3424
_refine_ls_number_restraints 1
_refine_ls_restrained_S_all 1.103
_refine_ls_R_factor_all 0.0878
_refine_ls_R_factor_gt 0.0832
_refine_ls_shift/su_max 0.002
_refine_ls_shift/su_mean 0.000
_refine_ls_structure_factor_coef Fsqd
_refine_ls_weighting_details 'calc w=1/[\s^2^(Fo^2^)+(0.1564P)^2^+0.2780P] where P=(Fo^2^+2Fc^2^)/3'
_refine_ls_weighting_scheme calc
_refine_ls_wR_factor_gt 0.2274
_refine_ls_wR_factor_ref 0.2342
_reflns_number_gt 2994
_reflns_number_total 3424
_reflns_threshold_expression >2sigma(I)
_cod_data_source_file ol3005886_si_006.cif
_cod_data_source_block cd201549
_cod_depositor_comments
;
The following automatic conversions were performed:

'_symmetry_cell_setting' value 'Triclinic' changed to 'triclinic'
according to /home/saulius/struct/CIF-dictionaries/cif_core.dic
dictionary named 'cif_core.dic' version 2.4.1 from 2010-06-29.

Automatic conversion script
Id: cif_fix_values 1715 2011-07-08 13:25:40Z adriana 
;
_cod_original_sg_symbol_H-M P-1
_cod_database_code 1507608

loop_
_symmetry_equiv_pos_as_xyz
'x, y, z'
'-x, -y, -z'

loop_
_atom_site_label
_atom_site_type_symbol
_atom_site_fract_x
_atom_site_fract_y
_atom_site_fract_z
_atom_site_U_iso_or_equiv
_atom_site_adp_type
_atom_site_occupancy
_atom_site_symmetry_multiplicity
_atom_site_calc_flag
_atom_site_refinement_flags
S1 S 0.23959(9) 0.33146(8) 1.32502(6) 0.0423(3) Uani 1 1 d .
O1 O 0.6295(4) 0.1545(4) 0.4972(3) 0.0918(11) Uani 1 1 d .
H1A H 0.5703 0.1921 0.4516 0.138 Uiso 1 1 calc R
O2 O 0.6600(2) 0.1251(2) 0.8734(2) 0.0529(6) Uani 1 1 d D
O3 O 0.3625(3) 0.2089(3) 1.34614(19) 0.0609(7) Uani 1 1 d .
O4 O 0.2379(3) 0.4782(3) 1.3495(2) 0.0598(7) Uani 1 1 d .
O5 O 0.1473(4) 0.6926(3) 0.8527(3) 0.0748(8) Uani 1 1 d .
H5 H 0.1571 0.6214 0.9007 0.112 Uiso 1 1 calc R
N1 N 0.1910(2) 0.1843(2) 0.84566(19) 0.0320(5) Uani 1 1 d .
N2 N -0.0378(3) 0.1481(3) 0.8356(3) 0.0488(7) Uani 1 1 d .
N3 N 0.2099(3) 0.4288(2) 1.0042(2) 0.0384(6) Uani 1 1 d .
N4 N 0.2446(3) 0.3396(3) 1.18051(19) 0.0368(6) Uani 1 1 d .
N5 N 0.0794(3) 0.2933(3) 1.3860(2) 0.0497(7) Uani 1 1 d .
C1 C 0.0549(3) 0.1614(3) 0.9064(3) 0.0402(7) Uani 1 1 d .
H1 H 0.0305 0.1558 0.9867 0.048 Uiso 1 1 calc R
C2 C 0.0427(3) 0.1630(4) 0.7264(3) 0.0463(7) Uani 1 1 d .
H2 H 0.0049 0.1593 0.6587 0.056 Uiso 1 1 calc R
C3 C 0.1851(3) 0.1839(3) 0.7300(2) 0.0366(6) Uani 1 1 d .
C4 C 0.3169(4) 0.2076(4) 0.6394(2) 0.0442(7) Uani 1 1 d .
H4A H 0.2913 0.3081 0.6037 0.053 Uiso 1 1 calc R
H4B H 0.3327 0.1378 0.5799 0.053 Uiso 1 1 calc R
C5 C 0.4668(3) 0.1863(3) 0.6886(2) 0.0371(6) Uani 1 1 d .
H5A H 0.5037 0.0793 0.7081 0.045 Uiso 1 1 calc R
C6 C 0.4337(3) 0.2691(3) 0.8003(2) 0.0314(6) Uani 1 1 d .
H6 H 0.3789 0.3725 0.7839 0.038 Uiso 1 1 calc R
C7 C 0.3277(3) 0.1952(3) 0.8936(2) 0.0292(6) Uani 1 1 d .
H7 H 0.3846 0.0935 0.9127 0.035 Uiso 1 1 calc R
C8 C 0.2792(3) 0.2766(3) 1.0025(2) 0.0311(6) Uani 1 1 d .
C9 C 0.3002(3) 0.2206(3) 1.1095(2) 0.0349(6) Uani 1 1 d .
H9 H 0.3432 0.1219 1.1318 0.042 Uiso 1 1 calc R
C10 C 0.1910(3) 0.4612(3) 1.1107(2) 0.0396(6) Uani 1 1 d .
H10 H 0.1462 0.5562 1.1367 0.048 Uiso 1 1 calc R
C11 C 0.5901(4) 0.2370(4) 0.5969(3) 0.0539(8) Uani 1 1 d .
H11A H 0.5529 0.3418 0.5743 0.065 Uiso 1 1 calc R
H11B H 0.6824 0.2280 0.6306 0.065 Uiso 1 1 calc R
C12 C 0.5783(3) 0.2728(3) 0.8478(3) 0.0386(6) Uani 1 1 d .
H12A H 0.6439 0.3237 0.7912 0.046 Uiso 1 1 calc R
H12B H 0.5496 0.3277 0.9174 0.046 Uiso 1 1 calc R
C13 C 0.0596(6) 0.1431(4) 1.3704(4) 0.0724(11) Uani 1 1 d .
H13A H -0.0357 0.1287 1.4162 0.109 Uiso 1 1 calc R
H13B H 0.1442 0.0687 1.3946 0.109 Uiso 1 1 calc R
H13C H 0.0573 0.1341 1.2903 0.109 Uiso 1 1 calc R
C14 C -0.0615(4) 0.4134(5) 1.3826(4) 0.0666(10) Uani 1 1 d .
H14A H -0.0954 0.4171 1.3095 0.100 Uiso 1 1 calc R
H14B H -0.0395 0.5077 1.3921 0.100 Uiso 1 1 calc R
H14C H -0.1414 0.3937 1.4439 0.100 Uiso 1 1 calc R
C15 C 0.2810(7) 0.7466(6) 0.8310(5) 0.0949(16) Uani 1 1 d .
H15A H 0.2713 0.8270 0.7723 0.142 Uiso 1 1 calc R
H15B H 0.3678 0.6676 0.8051 0.142 Uiso 1 1 calc R
H15C H 0.2962 0.7824 0.9007 0.142 Uiso 1 1 calc R
H2A H 0.746(3) 0.138(4) 0.871(4) 0.065(12) Uiso 1 1 d D

loop_
_atom_site_aniso_label
_atom_site_aniso_U_11
_atom_site_aniso_U_22
_atom_site_aniso_U_33
_atom_site_aniso_U_23
_atom_site_aniso_U_13
_atom_site_aniso_U_12
S1 0.0468(5) 0.0485(5) 0.0303(4) -0.0053(3) 0.0002(3) -0.0118(3)
O1 0.071(2) 0.128(3) 0.0628(18) -0.0167(18) 0.0168(15) -0.0125(19)
O2 0.0247(11) 0.0477(12) 0.0860(17) 0.0053(11) -0.0109(10) -0.0103(9)
O3 0.0587(15) 0.0748(16) 0.0396(12) -0.0002(11) -0.0094(11) 0.0025(12)
O4 0.0763(17) 0.0634(15) 0.0443(13) -0.0164(10) 0.0015(11) -0.0280(13)
O5 0.081(2) 0.0695(18) 0.0649(17) 0.0179(13) -0.0113(15) -0.0104(15)
N1 0.0196(10) 0.0368(11) 0.0381(12) -0.0051(9) 0.0003(8) -0.0064(8)
N2 0.0252(12) 0.0544(15) 0.0679(18) -0.0084(13) -0.0050(11) -0.0114(11)
N3 0.0395(13) 0.0328(12) 0.0379(12) -0.0008(9) -0.0015(10) -0.0032(9)
N4 0.0393(13) 0.0351(11) 0.0320(12) -0.0035(9) 0.0008(9) -0.0052(9)
N5 0.0541(16) 0.0496(15) 0.0401(14) -0.0028(11) 0.0075(12) -0.0135(12)
C1 0.0254(13) 0.0437(15) 0.0487(16) -0.0057(12) 0.0045(11) -0.0092(11)
C2 0.0340(15) 0.0558(18) 0.0524(17) -0.0089(14) -0.0120(13) -0.0108(13)
C3 0.0279(13) 0.0400(14) 0.0404(15) -0.0069(11) -0.0045(11) -0.0039(11)
C4 0.0373(15) 0.0588(18) 0.0346(15) -0.0052(12) -0.0021(12) -0.0089(13)
C5 0.0287(13) 0.0426(14) 0.0361(14) -0.0051(11) 0.0039(11) -0.0063(11)
C6 0.0216(12) 0.0330(12) 0.0361(13) -0.0022(10) 0.0022(10) -0.0048(10)
C7 0.0205(11) 0.0325(12) 0.0330(13) -0.0029(10) -0.0005(9) -0.0057(9)
C8 0.0227(12) 0.0344(13) 0.0341(13) -0.0018(10) 0.0006(9) -0.0067(10)
C9 0.0313(13) 0.0332(13) 0.0360(14) -0.0041(10) 0.0013(10) -0.0035(10)
C10 0.0450(16) 0.0318(13) 0.0385(14) -0.0053(11) -0.0012(11) -0.0048(11)
C11 0.0396(17) 0.072(2) 0.0448(17) -0.0074(15) 0.0121(13) -0.0153(15)
C12 0.0283(13) 0.0425(15) 0.0461(16) -0.0043(11) 0.0007(11) -0.0150(11)
C13 0.090(3) 0.056(2) 0.071(2) 0.0001(18) 0.010(2) -0.035(2)
C14 0.048(2) 0.079(3) 0.065(2) -0.0209(19) 0.0057(16) -0.0039(18)
C15 0.098(4) 0.089(3) 0.098(4) 0.015(3) -0.013(3) -0.035(3)

loop_
_atom_type_symbol
_atom_type_description
_atom_type_scat_dispersion_real
_atom_type_scat_dispersion_imag
_atom_type_scat_source
C C 0.0033 0.0016 'International Tables Vol C Tables 4.2.6.8 and 6.1.1.4'
H H 0.0000 0.0000 'International Tables Vol C Tables 4.2.6.8 and 6.1.1.4'
N N 0.0061 0.0033 'International Tables Vol C Tables 4.2.6.8 and 6.1.1.4'
O O 0.0106 0.0060 'International Tables Vol C Tables 4.2.6.8 and 6.1.1.4'
S S 0.1246 0.1234 'International Tables Vol C Tables 4.2.6.8 and 6.1.1.4'

loop_
_geom_angle_atom_site_label_1
_geom_angle_atom_site_label_2
_geom_angle_atom_site_label_3
_geom_angle
O4 S1 O3 121.67(17)
O4 S1 N5 108.40(15)
O3 S1 N5 109.17(16)
O4 S1 N4 104.74(13)
O3 S1 N4 104.30(12)
N5 S1 N4 107.69(13)
C11 O1 H1A 109.5
C12 O2 H2A 101(3)
C15 O5 H5 109.5
C1 N1 C3 108.0(2)
C1 N1 C7 126.8(2)
C3 N1 C7 125.1(2)
C1 N2 C2 105.6(2)
C10 N3 C8 105.8(2)
C10 N4 C9 106.2(2)
C10 N4 S1 127.56(19)
C9 N4 S1 126.22(19)
C13 N5 C14 114.2(3)
C13 N5 S1 116.4(2)
C14 N5 S1 117.1(2)
N2 C1 N1 110.5(3)
N2 C1 H1 124.8
N1 C1 H1 124.8
C3 C2 N2 111.0(3)
C3 C2 H2 124.5
N2 C2 H2 124.5
C2 C3 N1 104.9(3)
C2 C3 C4 133.6(3)
N1 C3 C4 121.5(2)
C3 C4 C5 112.3(2)
C3 C4 H4A 109.1
C5 C4 H4A 109.1
C3 C4 H4B 109.1
C5 C4 H4B 109.1
H4A C4 H4B 107.9
C11 C5 C4 109.9(2)
C11 C5 C6 113.0(2)
C4 C5 C6 109.5(2)
C11 C5 H5A 108.1
C4 C5 H5A 108.1
C6 C5 H5A 108.1
C12 C6 C5 113.9(2)
C12 C6 C7 108.8(2)
C5 C6 C7 109.4(2)
C12 C6 H6 108.2
C5 C6 H6 108.2
C7 C6 H6 108.2
N1 C7 C8 110.6(2)
N1 C7 C6 109.0(2)
C8 C7 C6 112.9(2)
N1 C7 H7 108.1
C8 C7 H7 108.1
C6 C7 H7 108.1
C9 C8 N3 109.9(2)
C9 C8 C7 127.1(2)
N3 C8 C7 122.9(2)
C8 C9 N4 106.1(2)
C8 C9 H9 126.9
N4 C9 H9 126.9
N3 C10 N4 112.0(2)
N3 C10 H10 124.0
N4 C10 H10 124.0
O1 C11 C5 113.5(3)
O1 C11 H11A 108.9
C5 C11 H11A 108.9
O1 C11 H11B 108.9
C5 C11 H11B 108.9
H11A C11 H11B 107.7
O2 C12 C6 109.8(2)
O2 C12 H12A 109.7
C6 C12 H12A 109.7
O2 C12 H12B 109.7
C6 C12 H12B 109.7
H12A C12 H12B 108.2
N5 C13 H13A 109.5
N5 C13 H13B 109.5
H13A C13 H13B 109.5
N5 C13 H13C 109.5
H13A C13 H13C 109.5
H13B C13 H13C 109.5
N5 C14 H14A 109.5
N5 C14 H14B 109.5
H14A C14 H14B 109.5
N5 C14 H14C 109.5
H14A C14 H14C 109.5
H14B C14 H14C 109.5
O5 C15 H15A 109.5
O5 C15 H15B 109.5
H15A C15 H15B 109.5
O5 C15 H15C 109.5
H15A C15 H15C 109.5
H15B C15 H15C 109.5

loop_
_geom_bond_atom_site_label_1
_geom_bond_atom_site_label_2
_geom_bond_distance
S1 O4 1.410(3)
S1 O3 1.417(2)
S1 N5 1.597(3)
S1 N4 1.689(2)
O1 C11 1.410(5)
O1 H1A 0.8200
O2 C12 1.415(4)
O2 H2A 0.806(19)
O5 C15 1.388(6)
O5 H5 0.8200
N1 C1 1.357(3)
N1 C3 1.373(3)
N1 C7 1.478(3)
N2 C1 1.320(4)
N2 C2 1.368(4)
N3 C10 1.291(4)
N3 C8 1.394(3)
N4 C10 1.364(4)
N4 C9 1.389(3)
N5 C13 1.475(5)
N5 C14 1.476(5)
C1 H1 0.9300
C2 C3 1.356(4)
C2 H2 0.9300
C3 C4 1.490(4)
C4 C5 1.531(4)
C4 H4A 0.9700
C4 H4B 0.9700
C5 C11 1.529(4)
C5 C6 1.536(4)
C5 H5A 0.9800
C6 C12 1.523(4)
C6 C7 1.539(3)
C6 H6 0.9800
C7 C8 1.496(3)
C7 H7 0.9800
C8 C9 1.340(4)
C9 H9 0.9300
C10 H10 0.9300
C11 H11A 0.9700
C11 H11B 0.9700
C12 H12A 0.9700
C12 H12B 0.9700
C13 H13A 0.9600
C13 H13B 0.9600
C13 H13C 0.9600
C14 H14A 0.9600
C14 H14B 0.9600
C14 H14C 0.9600
C15 H15A 0.9600
C15 H15B 0.9600
C15 H15C 0.9600

loop_
_geom_hbond_atom_site_label_D
_geom_hbond_atom_site_label_H
_geom_hbond_atom_site_label_A
_geom_hbond_distance_DH
_geom_hbond_distance_HA
_geom_hbond_distance_DA
_geom_hbond_angle_DHA
_geom_hbond_site_symmetry_A
O1 H1A O3 0.82 2.40 3.169(4) 156.2 1_554
O5 H5 N3 0.82 2.05 2.868(3) 171.5 .
O2 H2A N2 0.806(19) 1.95(2) 2.742(3) 168(4) 1_655

loop_
_geom_torsion_atom_site_label_1
_geom_torsion_atom_site_label_2
_geom_torsion_atom_site_label_3
_geom_torsion_atom_site_label_4
_geom_torsion
O4 S1 N4 C10 -26.4(3)
O3 S1 N4 C10 -155.3(3)
N5 S1 N4 C10 88.8(3)
O4 S1 N4 C9 156.0(2)
O3 S1 N4 C9 27.2(3)
N5 S1 N4 C9 -88.7(3)
O4 S1 N5 C13 -179.8(3)
O3 S1 N5 C13 -45.3(3)
N4 S1 N5 C13 67.4(3)
O4 S1 N5 C14 40.0(3)
O3 S1 N5 C14 174.6(2)
N4 S1 N5 C14 -72.8(3)
C2 N2 C1 N1 0.1(3)
C3 N1 C1 N2 -0.7(3)
C7 N1 C1 N2 -175.9(2)
C1 N2 C2 C3 0.6(4)
N2 C2 C3 N1 -1.0(3)
N2 C2 C3 C4 -179.2(3)
C1 N1 C3 C2 1.0(3)
C7 N1 C3 C2 176.4(2)
C1 N1 C3 C4 179.5(3)
C7 N1 C3 C4 -5.2(4)
C2 C3 C4 C5 -165.6(3)
N1 C3 C4 C5 16.5(4)
C3 C4 C5 C11 -170.6(3)
C3 C4 C5 C6 -45.9(3)
C11 C5 C6 C12 -49.4(3)
C4 C5 C6 C12 -172.2(2)
C11 C5 C6 C7 -171.5(2)
C4 C5 C6 C7 65.7(3)
C1 N1 C7 C8 -37.8(3)
C3 N1 C7 C8 147.8(2)
C1 N1 C7 C6 -162.4(2)
C3 N1 C7 C6 23.1(3)
C12 C6 C7 N1 -177.1(2)
C5 C6 C7 N1 -52.1(3)
C12 C6 C7 C8 59.6(3)
C5 C6 C7 C8 -175.4(2)
C10 N3 C8 C9 0.1(3)
C10 N3 C8 C7 -177.1(2)
N1 C7 C8 C9 114.4(3)
C6 C7 C8 C9 -123.2(3)
N1 C7 C8 N3 -68.8(3)
C6 C7 C8 N3 53.6(3)
N3 C8 C9 N4 -0.6(3)
C7 C8 C9 N4 176.5(2)
C10 N4 C9 C8 0.8(3)
S1 N4 C9 C8 178.8(2)
C8 N3 C10 N4 0.4(3)
C9 N4 C10 N3 -0.8(3)
S1 N4 C10 N3 -178.7(2)
C4 C5 C11 O1 -61.7(4)
C6 C5 C11 O1 175.7(3)
C5 C6 C12 O2 -60.2(3)
C7 C6 C12 O2 62.2(3)
